data_4113669
loop_
_publ_author_name
'Shengming Ma'
'Hongjun Ren'
'Qi Wei'

_publ_section_title
;
 Highly Regio- and Stereoselective Halohydroxylation Reaction of
 1,2-Allenyl Phenyl Sulfoxides. Reaction Scope, Mechanism, and the
 Corresponding Pd- or Ni-Catalyzed Selective Coupling Reactions
;
_journal_name_full 'Journal of the American Chemical Society'
_journal_page_first 4817
_journal_page_last 4830
_journal_paper_doi 10.1021/ja034039q
_journal_volume 125
_journal_year 2003
_chemical_formula_sum 'C18 H22 O S'
_space_group_IT_number 19
_symmetry_cell_setting orthorhombic
_symmetry_Int_Tables_number 19
_symmetry_space_group_name_Hall 'P 2ac 2ab'
_symmetry_space_group_name_H-M 'P 21 21 21'
_audit_creation_date 'Wed Jun 22 11:03:41 2000'
_audit_creation_method 'from TEXRAY.INF file'
_cell_angle_alpha 90
_cell_angle_beta 90
_cell_angle_gamma 90
_cell_formula_units_Z 4.00
_cell_length_a 10.705(4)
_cell_length_b 21.283(3)
_cell_length_c 6.981(3)
_cell_measurement_reflns_used 20
_cell_measurement_temperature 20.0
_cell_measurement_theta_max 21.55
_cell_measurement_theta_min 18.11
_cell_volume 1590.5(9)
_computing_cell_refinement 'MSC/AFC Diffractometer Control'
_computing_data_collection 'MSC/AFC Diffractometer Control'
_computing_data_reduction 'teXsan: PROCESS (MSC)'
_computing_publication_material 'teXsan: FINISH (MSC)'
_computing_structure_refinement 'teXsan: LS (MSC)'
_computing_structure_solution SHELXS86
_diffrn_ambient_temperature 20.0
_diffrn_measurement_device AFC7R
_diffrn_measurement_method 'omega/2-theta scans'
_diffrn_orient_matrix_UB_11 0.02317
_diffrn_orient_matrix_UB_12 0.04533
_diffrn_orient_matrix_UB_13 0.01244
_diffrn_orient_matrix_UB_21 0.08699
_diffrn_orient_matrix_UB_22 -0.01232
_diffrn_orient_matrix_UB_23 0.03621
_diffrn_orient_matrix_UB_31 0.02491
_diffrn_orient_matrix_UB_32 0.00085
_diffrn_orient_matrix_UB_33 -0.13804
_diffrn_radiation_monochromator graphite
_diffrn_radiation_source 'X-ray tube'
_diffrn_radiation_type MoKalpha
_diffrn_radiation_wavelength 0.7107
_diffrn_reflns_av_R_equivalents 0.00
_diffrn_reflns_limit_h_max 13
_diffrn_reflns_limit_h_min 0
_diffrn_reflns_limit_k_max 27
_diffrn_reflns_limit_k_min 0
_diffrn_reflns_limit_l_max 9
_diffrn_reflns_limit_l_min 0
_diffrn_reflns_number 2122
_diffrn_reflns_theta_max 27.4946
_diffrn_reflns_theta_min 2.250
_diffrn_standards_decay_% -0.12
_diffrn_standards_interval_count 200
_diffrn_standards_number 3
_exptl_absorpt_coefficient_mu_cm 1.97
_exptl_absorpt_correction_T_max 1.000
_exptl_absorpt_correction_T_min 0.943
_exptl_absorpt_correction_type psi-scan
_exptl_crystal_colour colorless
_exptl_crystal_density_diffrn 1.197
_exptl_crystal_description prismatic
_exptl_crystal_F_000 616.71
_exptl_crystal_size_max 0.300
_exptl_crystal_size_mid 0.210
_exptl_crystal_size_min 0.200
_refine_diff_density_max -0.25690
_refine_diff_density_min 0.28020
_refine_ls_extinction_coef 15.96856
_refine_ls_extinction_method Zachariasen_type_2_gaussian_isotropic
_refine_ls_goodness_of_fit_obs 1.570
_refine_ls_matrix_type full
_refine_ls_number_parameters 182
_refine_ls_number_reflns 1479
_refine_ls_number_restraints 0
_refine_ls_R_factor_obs 0.0440
_refine_ls_shift/esd_max 0.0040
_refine_ls_structure_factor_coef F
_refine_ls_weighting_scheme sigma
_refine_ls_wR_factor_obs 0.0470
_cod_data_source_file ja034039qsi20030211_044603.cif
_cod_data_source_block master_file_afc7*.xtl
_cod_original_cell_volume 1590(1)
_cod_original_sg_symbol_H-M 'P 21 21 21 '
_cod_database_code 4113669

loop_
_symmetry_equiv_pos_as_xyz
'   +x,   +y,   +z'
'1/2-x,   -y,1/2+z'
'1/2+x,1/2-y,   -z'
'   -x,1/2+y,1/2-z'

loop_
_atom_site_aniso_label
_atom_site_aniso_U_11
_atom_site_aniso_U_22
_atom_site_aniso_U_33
_atom_site_aniso_U_12
_atom_site_aniso_U_13
_atom_site_aniso_U_23
S 0.0481(5) 0.0438(4) 0.1005(8) -0.0001(4) 0.0162(6) -0.0037(6)
O 0.124(3) 0.064(2) 0.114(3) -0.010(2) 0.072(2) -0.027(2)
C1 0.043(2) 0.039(2) 0.052(2) -0.001(1) 0.005(2) 0.005(2)
C2 0.048(2) 0.046(2) 0.058(2) -0.011(2) 0.008(2) 0.002(2)
C3 0.047(2) 0.039(2) 0.062(2) -0.008(2) -0.003(2) 0.003(2)
C4 0.044(2) 0.050(2) 0.051(2) -0.001(1) -0.004(2) 0.006(2)
C5 0.039(2) 0.039(2) 0.053(2) 0.001(1) -0.002(2) 0.005(1)
C6 0.053(2) 0.039(2) 0.077(3) -0.001(1) -0.008(2) 0.004(2)
C7 0.042(2) 0.047(2) 0.074(2) 0.000(2) -0.004(2) 0.003(2)
C8 0.053(2) 0.072(3) 0.075(3) -0.004(2) -0.011(2) 0.026(2)
C9 0.081(3) 0.073(3) 0.059(2) -0.005(2) -0.003(2) -0.008(2)
C10 0.049(2) 0.050(2) 0.071(3) -0.006(2) 0.008(2) 0.008(2)
C11 0.045(2) 0.050(2) 0.053(2) -0.003(2) 0.006(2) 0.009(2)
C12 0.053(2) 0.045(2) 0.059(2) -0.003(1) 0.004(2) -0.003(2)
C13 0.047(2) 0.037(2) 0.055(2) 0.007(1) 0.001(2) -0.002(2)
C14 0.086(3) 0.055(2) 0.068(3) 0.004(2) -0.008(3) -0.003(2)
C15 0.130(4) 0.079(3) 0.061(3) 0.017(3) 0.014(3) 0.017(3)
C16 0.090(3) 0.065(3) 0.103(4) -0.003(3) 0.029(3) 0.023(3)
C17 0.057(2) 0.049(2) 0.096(3) -0.007(2) 0.006(3) 0.006(2)
C18 0.056(2) 0.044(2) 0.060(2) 0.005(2) -0.006(2) -0.001(2)

loop_
_atom_site_label
_atom_site_fract_x
_atom_site_fract_y
_atom_site_fract_z
_atom_site_U_iso_or_equiv
_atom_site_thermal_displace_type
S 0.06752(9) 0.36117(4) 0.1837(2) 0.0641 Uij
O 0.0751(3) 0.3320(1) -0.0089(5) 0.1006 Uij
C1 0.0207(3) 0.5319(1) 0.3644(5) 0.0446 Uij
C2 0.1178(3) 0.5846(1) 0.3473(5) 0.0507 Uij
C3 0.0752(3) 0.6284(1) 0.5066(5) 0.0494 Uij
C4 0.0322(3) 0.5828(2) 0.6660(5) 0.0484 Uij
C5 -0.0633(3) 0.5487(1) 0.5336(5) 0.0439 Uij
C6 -0.0474(3) 0.6591(1) 0.4401(6) 0.0563 Uij
C7 -0.1430(3) 0.6040(2) 0.4563(5) 0.0544 Uij
C8 0.1361(3) 0.5396(2) 0.7387(6) 0.0667 Uij
C9 -0.0286(4) 0.6161(2) 0.8369(6) 0.0710 Uij
C10 -0.1380(3) 0.4947(2) 0.6156(6) 0.0569 Uij
C11 0.0075(3) 0.4827(2) 0.2555(5) 0.0491 Uij
C12 -0.0137(3) 0.4338(2) 0.1489(5) 0.0521 Uij
C13 -0.0515(3) 0.3206(1) 0.3161(5) 0.0460 Uij
C14 -0.0523(4) 0.3256(2) 0.5103(6) 0.0694 Uij
C15 -0.1442(6) 0.2927(2) 0.6108(6) 0.0900 Uij
C16 -0.2293(5) 0.2568(2) 0.5162(9) 0.0858 Uij
C17 -0.2259(4) 0.2511(2) 0.3236(7) 0.0675 Uij
C18 -0.1367(3) 0.2833(2) 0.2209(5) 0.0532 Uij
H1 0.2098 0.5693 0.3686 0.0920 Uij
H2 0.1159 0.6030 0.2087 0.0920 Uij
H3 0.1376 0.6548 0.5306 0.0920 Uij
H4 -0.0397 0.6722 0.3045 0.0920 Uij
H5 -0.0727 0.6911 0.5235 0.0920 Uij
H6 -0.2045 0.6068 0.5449 0.0920 Uij
H7 -0.1842 0.5933 0.3181 0.0920 Uij
H8 0.1028 0.5134 0.8393 0.0920 Uij
H9 0.1759 0.5139 0.6353 0.0920 Uij
H10 0.2016 0.5615 0.8177 0.0920 Uij
H11 0.0367 0.6399 0.8993 0.0920 Uij
H12 -0.1054 0.6386 0.8072 0.0907 Uij
H13 -0.0511 0.5875 0.9328 0.0920 Uij
H14 -0.1972 0.5107 0.7244 0.0920 Uij
H15 -0.1957 0.4760 0.5122 0.0920 Uij
H16 -0.0811 0.4621 0.6695 0.0920 Uij
H17 -0.0665 0.4319 0.0299 0.0920 Uij
H18 0.0040 0.3465 0.5668 0.0920 Uij
H19 -0.1307 0.2955 0.7379 0.0920 Uij
H20 -0.2952 0.2396 0.5952 0.0920 Uij
H21 -0.2982 0.2242 0.2612 0.0920 Uij
H22 -0.1366 0.2830 0.0874 0.0920 Uij

loop_
_atom_type_symbol
_atom_type_oxidation_number
_atom_type_number_in_cell
_atom_type_scat_dispersion_real
_atom_type_scat_dispersion_imag
_atom_type_scat_source
C 0 96 0.003 0.002 'International Tables'
H 0 80 0.000 0.000 'International Tables'
O 0 4 0.011 0.006 'International Tables'
S 0 4 0.125 0.123 'International Tables'

loop_
_geom_angle_atom_site_label_1
_geom_angle_atom_site_label_2
_geom_angle_atom_site_label_3
_geom_angle
_geom_angle_publ_flag
O S C(12) 105.4(2) yes
O S C(13) 107.8(2) yes
C(12) S C(13) 98.0(1) yes
C(2) C(1) C(5) 106.7(3) yes
C(2) C(1) C(11) 128.1(3) yes
C(5) C(1) C(11) 125.2(3) yes
C(1) C(2) C(3) 100.9(2) yes
C(2) C(3) C(4) 103.2(2) yes
C(2) C(3) C(6) 107.2(3) yes
C(4) C(3) C(6) 103.2(3) yes
C(3) C(4) C(5) 93.5(3) yes
C(3) C(4) C(8) 113.5(3) yes
C(3) C(4) C(9) 113.3(3) yes
C(5) C(4) C(8) 113.2(3) yes
C(5) C(4) C(9) 113.5(3) yes
C(8) C(4) C(9) 109.2(3) yes
C(1) C(5) C(4) 100.5(2) yes
C(1) C(5) C(7) 103.4(3) yes
C(1) C(5) C(10) 115.2(3) yes
C(4) C(5) C(7) 102.3(2) yes
C(4) C(5) C(10) 118.5(3) yes
C(7) C(5) C(10) 114.8(3) yes
C(3) C(6) C(7) 102.7(2) yes
C(5) C(7) C(6) 103.6(2) yes
C(1) C(11) C(12) 176.1(4) yes
S C(12) C(11) 121.9(3) yes
S C(13) C(14) 118.7(3) yes
S C(13) C(18) 119.8(3) yes
C(14) C(13) C(18) 121.4(4) yes
C(13) C(14) C(15) 117.8(4) yes
C(14) C(15) C(16) 120.6(4) yes
C(15) C(16) C(17) 121.1(4) yes
C(16) C(17) C(18) 119.5(4) yes
C(13) C(18) C(17) 119.6(3) yes

loop_
_geom_bond_atom_site_label_1
_geom_bond_atom_site_label_2
_geom_bond_distance
_geom_bond_publ_flag
S O 1.483(3) yes
S C(12) 1.791(3) yes
S C(13) 1.795(3) yes
C(1) C(2) 1.534(4) yes
C(1) C(5) 1.528(4) yes
C(1) C(11) 1.300(4) yes
C(2) C(3) 1.522(4) yes
C(3) C(4) 1.548(4) yes
C(3) C(6) 1.538(4) yes
C(4) C(5) 1.558(4) yes
C(4) C(8) 1.530(5) yes
C(4) C(9) 1.533(5) yes
C(5) C(7) 1.551(4) yes
C(5) C(10) 1.512(4) yes
C(6) C(7) 1.560(4) yes
C(11) C(12) 1.299(5) yes
C(13) C(14) 1.359(5) yes
C(13) C(18) 1.381(4) yes
C(14) C(15) 1.396(6) yes
C(15) C(16) 1.360(7) yes
C(16) C(17) 1.350(7) yes
C(17) C(18) 1.377(5) yes
